data_4033635
loop_
_publ_author_name
'Li, Huihui'
'Wu, Chenglin'
'Liu, Hong'
'Wang, Jiang'

_publ_section_title
;
 Ruthenium(II)-Catalyzed C-H Acylmethylation between (Hetero)arenes and
 \a-Cl Ketones/Sulfoxonium Ylides.
;
_journal_issue 21
_journal_name_full 'The Journal of organic chemistry'
_journal_page_first 13262
_journal_page_last 13275
_journal_paper_doi 10.1021/acs.joc.9b01013
_journal_volume 84
_journal_year 2019
_chemical_formula_moiety 'C20 H15 N3 O'
_chemical_formula_sum 'C20 H15 N3 O'
_chemical_formula_weight 313.35
_space_group_crystal_system monoclinic
_space_group_IT_number 14
_space_group_name_Hall '-P 2ybc'
_space_group_name_H-M_alt 'P 1 21/c 1'
_symmetry_space_group_name_Hall '-P 2ybc'
_symmetry_space_group_name_H-M 'P 1 21/c 1'
_atom_sites_solution_hydrogens geom
_atom_sites_solution_primary dual
_audit_creation_date 2018-11-27
_audit_creation_method
;
Olex2 1.2
(compiled 2018.05.29 svn.r3508 for OlexSys, GUI svn.r5506)
;
_cell_angle_alpha 90
_cell_angle_beta 103.109(9)
_cell_angle_gamma 90
_cell_formula_units_Z 4
_cell_length_a 11.527(5)
_cell_length_b 8.015(3)
_cell_length_c 17.600(7)
_cell_measurement_reflns_used 855
_cell_measurement_temperature 173
_cell_measurement_theta_max 19.613
_cell_measurement_theta_min 2.643
_cell_volume 1583.7(11)
_computing_cell_refinement 'SAINT v8.34A (Bruker, 2013)'
_computing_data_reduction 'SAINT v8.34A (Bruker, 2013)'
_computing_molecular_graphics 'Olex2 (Dolomanov et al., 2009)'
_computing_publication_material 'Olex2 (Dolomanov et al., 2009)'
_computing_structure_refinement 'ShelXL (Sheldrick, 2015)'
_computing_structure_solution 'ShelXT (Sheldrick, 2015)'
_diffrn_ambient_temperature 173
_diffrn_measured_fraction_theta_full 0.997
_diffrn_measured_fraction_theta_max 0.981
_diffrn_measurement_device_type 'Bruker APEX-II CCD'
_diffrn_measurement_method '\f and \w scans'
_diffrn_radiation_type MoK\a
_diffrn_radiation_wavelength 0.71073
_diffrn_reflns_av_R_equivalents 0.0987
_diffrn_reflns_av_unetI/netI 0.1158
_diffrn_reflns_Laue_measured_fraction_full 0.997
_diffrn_reflns_Laue_measured_fraction_max 0.981
_diffrn_reflns_limit_h_max 14
_diffrn_reflns_limit_h_min -14
_diffrn_reflns_limit_k_max 10
_diffrn_reflns_limit_k_min -10
_diffrn_reflns_limit_l_max 22
_diffrn_reflns_limit_l_min -22
_diffrn_reflns_number 11239
_diffrn_reflns_point_group_measured_fraction_full 0.997
_diffrn_reflns_point_group_measured_fraction_max 0.981
_diffrn_reflns_theta_full 25.242
_diffrn_reflns_theta_max 27.496
_diffrn_reflns_theta_min 1.814
_diffrn_standards_number 0
_exptl_absorpt_coefficient_mu 0.084
_exptl_absorpt_correction_T_max 0.7454
_exptl_absorpt_correction_T_min 0.6797
_exptl_absorpt_correction_type multi-scan
_exptl_absorpt_process_details
'SADABS-2014/5 (Bruker,2014/5) was used for absorption correction. wR2(int) was 0.0623 before and 0.0459 after correction. The Ratio of minimum to maximum transmission is 0.9119. The \l/2 correction factor is 0.00150.'
_exptl_crystal_colour colourless
_exptl_crystal_colour_primary colourless
_exptl_crystal_density_diffrn 1.314
_exptl_crystal_description needle
_exptl_crystal_F_000 656
_exptl_crystal_size_max 0.18
_exptl_crystal_size_mid 0.08
_exptl_crystal_size_min 0.03
_refine_diff_density_max 0.174
_refine_diff_density_min -0.272
_refine_diff_density_rms 0.052
_refine_ls_extinction_method none
_refine_ls_goodness_of_fit_ref 0.913
_refine_ls_hydrogen_treatment constr
_refine_ls_matrix_type full
_refine_ls_number_parameters 217
_refine_ls_number_reflns 3572
_refine_ls_number_restraints 0
_refine_ls_restrained_S_all 0.913
_refine_ls_R_factor_all 0.1625
_refine_ls_R_factor_gt 0.0549
_refine_ls_shift/su_max 0.003
_refine_ls_shift/su_mean 0.000
_refine_ls_structure_factor_coef Fsqd
_refine_ls_weighting_details 'w=1/[\s^2^(Fo^2^)+(0.0528P)^2^] where P=(Fo^2^+2Fc^2^)/3'
_refine_ls_weighting_scheme calc
_refine_ls_wR_factor_gt 0.1066
_refine_ls_wR_factor_ref 0.1441
_reflns_Friedel_coverage 0.000
_reflns_number_gt 1505
_reflns_number_total 3572
_reflns_threshold_expression 'I > 2\s(I)'
_cod_data_source_file jo9b01013_si_001.cif
_cod_data_source_block zz
_cod_depositor_comments 'Adding full bibliography for 4033635.cif.'
_cod_database_code 4033635
_shelx_shelxl_version_number 2014/7
_shelx_space_group_comment
;
The symmetry employed for this shelxl refinement is uniquely defined
by the following loop, which should always be used as a source of
symmetry information in preference to the above space-group names.
They are only intended as comments.
;
_shelx_estimated_absorpt_t_max 0.997
_shelx_estimated_absorpt_t_min 0.985
_olex2_refinement_description
;
1. Fixed Uiso
 At 1.2 times of:
  All C(H) groups, All C(H,H) groups
2.a Secondary CH2 refined with riding coordinates:
 C13(H13A,H13B)
2.b Aromatic/amide H refined with riding coordinates:
 C16(H16), C11(H11), C17(H17), C6(H6), C20(H20), C1(H1), C18(H18), C3(H3),
 C7(H7), C2(H2), C9(H9), C19(H19), C8(H8)
;
_olex2_submission_special_instructions 'No special instructions were received'

loop_
_space_group_symop_operation_xyz
'x, y, z'
'-x, y+1/2, -z+1/2'
'-x, -y, -z'
'x, -y-1/2, z-1/2'

loop_
_atom_site_label
_atom_site_type_symbol
_atom_site_fract_x
_atom_site_fract_y
_atom_site_fract_z
_atom_site_U_iso_or_equiv
_atom_site_adp_type
_atom_site_occupancy
_atom_site_site_symmetry_order
_atom_site_calc_flag
_atom_site_refinement_flags_posn
O1 O 0.82802(17) 0.5160(2) 0.44931(11) 0.0488(5) Uani 1 1 d .
N3 N 0.73460(18) 0.4447(2) 0.61936(12) 0.0355(5) Uani 1 1 d .
N2 N 0.64364(19) 0.6649(3) 0.54358(13) 0.0434(6) Uani 1 1 d .
N1 N 0.5452(2) 0.5257(3) 0.63047(14) 0.0495(6) Uani 1 1 d .
C4 C 0.6360(2) 0.5503(3) 0.59719(15) 0.0366(6) Uani 1 1 d .
C14 C 0.8396(2) 0.6430(3) 0.48784(15) 0.0364(6) Uani 1 1 d .
C12 C 0.8510(2) 0.4779(3) 0.61032(14) 0.0365(6) Uani 1 1 d .
C5 C 0.7352(2) 0.2842(3) 0.65325(14) 0.0393(7) Uani 1 1 d .
C15 C 0.8166(2) 0.8095(3) 0.44850(15) 0.0366(6) Uani 1 1 d .
C16 C 0.8554(2) 0.9595(3) 0.48573(16) 0.0400(7) Uani 1 1 d .
H16 H 0.8923 0.9598 0.5398 0.048 Uiso 1 1 calc R
C10 C 0.8522(3) 0.2226(3) 0.66473(15) 0.0422(7) Uani 1 1 d .
C11 C 0.9216(2) 0.3468(3) 0.63782(15) 0.0443(7) Uani 1 1 d .
H11 H 1.0042 0.3387 0.6390 0.053 Uiso 1 1 calc R
C13 C 0.8861(2) 0.6353(3) 0.57592(15) 0.0391(7) Uani 1 1 d .
H13A H 0.9741 0.6438 0.5883 0.047 Uiso 1 1 calc R
H13B H 0.8548 0.7319 0.6001 0.047 Uiso 1 1 calc R
C17 C 0.8407(2) 1.1079(3) 0.44449(18) 0.0465(8) Uani 1 1 d .
H17 H 0.8680 1.2095 0.4702 0.056 Uiso 1 1 calc R
C6 C 0.6435(3) 0.1896(3) 0.67150(15) 0.0498(8) Uani 1 1 d .
H6 H 0.5648 0.2322 0.6643 0.060 Uiso 1 1 calc R
C20 C 0.7584(3) 0.8136(3) 0.37002(16) 0.0519(8) Uani 1 1 d .
H20 H 0.7288 0.7131 0.3442 0.062 Uiso 1 1 calc R
C1 C 0.5486(3) 0.7647(4) 0.52207(16) 0.0502(8) Uani 1 1 d .
H1 H 0.5507 0.8499 0.4849 0.060 Uiso 1 1 calc R
C18 C 0.7872(3) 1.1086(4) 0.36717(19) 0.0526(8) Uani 1 1 d .
H18 H 0.7798 1.2103 0.3387 0.063 Uiso 1 1 calc R
C3 C 0.4516(3) 0.6260(4) 0.6056(2) 0.0593(9) Uani 1 1 d .
H3 H 0.3834 0.6113 0.6266 0.071 Uiso 1 1 calc R
C7 C 0.6726(3) 0.0300(4) 0.70072(17) 0.0616(9) Uani 1 1 d .
H7 H 0.6119 -0.0388 0.7125 0.074 Uiso 1 1 calc R
C2 C 0.4493(3) 0.7496(4) 0.55096(18) 0.0567(8) Uani 1 1 d .
H2 H 0.3822 0.8203 0.5344 0.068 Uiso 1 1 calc R
C9 C 0.8777(3) 0.0626(4) 0.69568(17) 0.0588(9) Uani 1 1 d .
H9 H 0.9564 0.0194 0.7045 0.071 Uiso 1 1 calc R
C19 C 0.7433(3) 0.9620(4) 0.32955(18) 0.0631(9) Uani 1 1 d .
H19 H 0.7030 0.9639 0.2761 0.076 Uiso 1 1 calc R
C8 C 0.7875(4) -0.0316(4) 0.71313(18) 0.0666(10) Uani 1 1 d .
H8 H 0.8043 -0.1405 0.7340 0.080 Uiso 1 1 calc R

loop_
_atom_site_aniso_label
_atom_site_aniso_U_11
_atom_site_aniso_U_22
_atom_site_aniso_U_33
_atom_site_aniso_U_23
_atom_site_aniso_U_13
_atom_site_aniso_U_12
O1 0.0735(14) 0.0285(10) 0.0477(11) -0.0029(9) 0.0209(11) 0.0030(10)
N3 0.0401(13) 0.0293(12) 0.0380(13) 0.0037(10) 0.0106(10) 0.0019(10)
N2 0.0499(14) 0.0389(12) 0.0434(14) 0.0076(12) 0.0151(11) 0.0122(12)
N1 0.0417(14) 0.0507(15) 0.0587(16) 0.0054(13) 0.0170(13) 0.0006(13)
C4 0.0409(15) 0.0352(15) 0.0330(14) -0.0032(13) 0.0068(13) -0.0011(13)
C14 0.0402(15) 0.0290(14) 0.0446(17) 0.0000(13) 0.0189(13) 0.0008(12)
C12 0.0414(15) 0.0338(15) 0.0346(15) 0.0016(13) 0.0095(12) 0.0015(13)
C5 0.0576(18) 0.0303(14) 0.0303(14) 0.0023(12) 0.0105(13) -0.0031(14)
C15 0.0436(15) 0.0268(14) 0.0432(16) 0.0019(13) 0.0176(13) 0.0048(12)
C16 0.0416(15) 0.0329(14) 0.0444(16) 0.0014(14) 0.0072(13) 0.0019(13)
C10 0.0636(19) 0.0326(15) 0.0315(15) 0.0031(13) 0.0133(14) 0.0082(14)
C11 0.0463(16) 0.0461(17) 0.0408(17) 0.0034(14) 0.0105(14) 0.0091(14)
C13 0.0396(15) 0.0332(15) 0.0451(17) 0.0010(13) 0.0112(13) -0.0016(12)
C17 0.0477(18) 0.0289(15) 0.064(2) 0.0049(15) 0.0145(16) 0.0024(13)
C6 0.064(2) 0.0447(17) 0.0392(17) 0.0045(14) 0.0082(15) -0.0101(16)
C20 0.081(2) 0.0368(16) 0.0381(17) -0.0035(15) 0.0148(16) 0.0025(16)
C1 0.0608(19) 0.0428(17) 0.0472(18) 0.0065(15) 0.0126(16) 0.0155(15)
C18 0.065(2) 0.0398(18) 0.060(2) 0.0144(16) 0.0272(18) 0.0141(15)
C3 0.0436(18) 0.065(2) 0.075(2) -0.002(2) 0.0247(17) 0.0027(17)
C7 0.097(3) 0.0432(18) 0.0445(18) 0.0032(16) 0.0162(18) -0.0200(19)
C2 0.0491(19) 0.061(2) 0.060(2) 0.0009(18) 0.0115(16) 0.0169(16)
C9 0.087(2) 0.0474(18) 0.0456(18) 0.0140(16) 0.0220(18) 0.0198(18)
C19 0.098(3) 0.054(2) 0.0397(18) 0.0093(17) 0.0203(18) 0.016(2)
C8 0.113(3) 0.0429(19) 0.047(2) 0.0115(16) 0.025(2) 0.006(2)

loop_
_atom_type_symbol
_atom_type_description
_atom_type_scat_dispersion_real
_atom_type_scat_dispersion_imag
_atom_type_scat_source
C C 0.0033 0.0016 'International Tables Vol C Tables 4.2.6.8 and 6.1.1.4'
H H 0.0000 0.0000 'International Tables Vol C Tables 4.2.6.8 and 6.1.1.4'
N N 0.0061 0.0033 'International Tables Vol C Tables 4.2.6.8 and 6.1.1.4'
O O 0.0106 0.0060 'International Tables Vol C Tables 4.2.6.8 and 6.1.1.4'

loop_
_geom_angle_atom_site_label_1
_geom_angle_atom_site_label_2
_geom_angle_atom_site_label_3
_geom_angle
C4 N3 C12 125.9(2)
C4 N3 C5 126.3(2)
C12 N3 C5 107.7(2)
C4 N2 C1 115.5(2)
C4 N1 C3 115.1(3)
N2 C4 N3 115.7(2)
N1 C4 N3 117.3(2)
N1 C4 N2 126.9(2)
O1 C14 C15 120.2(2)
O1 C14 C13 120.3(2)
C15 C14 C13 119.4(2)
N3 C12 C13 123.8(2)
C11 C12 N3 108.9(2)
C11 C12 C13 127.3(2)
C10 C5 N3 106.9(2)
C6 C5 N3 131.2(3)
C6 C5 C10 121.8(2)
C16 C15 C14 123.1(2)
C20 C15 C14 118.3(2)
C20 C15 C16 118.5(2)
C15 C16 H16 119.8
C17 C16 C15 120.5(3)
C17 C16 H16 119.8
C5 C10 C11 107.4(2)
C9 C10 C5 119.2(3)
C9 C10 C11 133.4(3)
C12 C11 C10 109.0(2)
C12 C11 H11 125.5
C10 C11 H11 125.5
C14 C13 H13A 109.1
C14 C13 H13B 109.1
C12 C13 C14 112.4(2)
C12 C13 H13A 109.1
C12 C13 H13B 109.1
H13A C13 H13B 107.9
C16 C17 H17 119.9
C18 C17 C16 120.1(3)
C18 C17 H17 119.9
C5 C6 H6 121.5
C7 C6 C5 116.9(3)
C7 C6 H6 121.5
C15 C20 H20 119.7
C19 C20 C15 120.6(3)
C19 C20 H20 119.7
N2 C1 H1 118.5
N2 C1 C2 123.0(3)
C2 C1 H1 118.5
C17 C18 H18 119.7
C17 C18 C19 120.5(3)
C19 C18 H18 119.7
N1 C3 H3 118.4
N1 C3 C2 123.3(3)
C2 C3 H3 118.4
C6 C7 H7 119.0
C8 C7 C6 121.9(3)
C8 C7 H7 119.0
C1 C2 C3 116.1(3)
C1 C2 H2 121.9
C3 C2 H2 121.9
C10 C9 H9 120.4
C8 C9 C10 119.2(3)
C8 C9 H9 120.4
C20 C19 C18 119.7(3)
C20 C19 H19 120.2
C18 C19 H19 120.2
C7 C8 H8 119.5
C9 C8 C7 121.0(3)
C9 C8 H8 119.5

loop_
_geom_bond_atom_site_label_1
_geom_bond_atom_site_label_2
_geom_bond_distance
O1 C14 1.213(3)
N3 C4 1.400(3)
N3 C12 1.412(3)
N3 C5 1.417(3)
N2 C4 1.334(3)
N2 C1 1.340(3)
N1 C4 1.325(3)
N1 C3 1.337(4)
C14 C15 1.500(3)
C14 C13 1.522(4)
C12 C11 1.349(3)
C12 C13 1.495(3)
C5 C10 1.408(4)
C5 C6 1.396(4)
C15 C16 1.393(3)
C15 C20 1.392(4)
C16 H16 0.9500
C16 C17 1.384(3)
C10 C11 1.423(4)
C10 C9 1.399(4)
C11 H11 0.9500
C13 H13A 0.9900
C13 H13B 0.9900
C17 H17 0.9500
C17 C18 1.361(4)
C6 H6 0.9500
C6 C7 1.392(4)
C20 H20 0.9500
C20 C19 1.377(4)
C1 H1 0.9500
C1 C2 1.359(4)
C18 H18 0.9500
C18 C19 1.387(4)
C3 H3 0.9500
C3 C2 1.376(4)
C7 H7 0.9500
C7 C8 1.383(4)
C2 H2 0.9500
C9 H9 0.9500
C9 C8 1.374(4)
C19 H19 0.9500
C8 H8 0.9500
